data_1555666
loop_
_publ_author_name
'Zhang, Ya-Long'
'Chen, Chen'
'Wang, Xiao-Bing'
'Wu, Lin'
'Yang, Ming-Hua'
'Luo, Jun'
'Zhang, Can'
'Sun, Hong-Bin'
'Luo, Jian-Guang'
'Kong, Ling-Yi'

_publ_section_title
;
 Rhodomyrtials A and B, Two Meroterpenoids with a
 Triketone-Sesquiterpene-Triketone Skeleton from Rhodomyrtus tomentosa:
 Structural Elucidation and Biomimetic Synthesis.
;
_journal_issue 16
_journal_name_full 'Organic letters'
_journal_page_first 4068
_journal_page_last 4071
_journal_paper_doi 10.1021/acs.orglett.6b01944
_journal_volume 18
_journal_year 2016
_chemical_absolute_configuration ad
_chemical_formula_sum 'C45 H68 O6'
_chemical_formula_weight 704.99
_space_group_crystal_system orthorhombic
_space_group_IT_number 19
_space_group_name_Hall 'P 2ac 2ab'
_space_group_name_H-M_alt 'P 21 21 21'
_atom_sites_solution_hydrogens geom
_audit_creation_method SHELXL-2013
_cell_angle_alpha 90
_cell_angle_beta 90
_cell_angle_gamma 90
_cell_formula_units_Z 4
_cell_length_a 9.6502(3)
_cell_length_b 13.9527(6)
_cell_length_c 31.7405(10)
_cell_measurement_reflns_used 7734
_cell_measurement_temperature 290(2)
_cell_measurement_theta_max 61.6850
_cell_measurement_theta_min 4.1940
_cell_volume 4273.7(3)
_computing_cell_refinement 'CrysAlisPro (Agilent Technologies)'
_computing_data_collection 'CrysAlisPro (Agilent Technologies)'
_computing_data_reduction 'CrysAlisPro (Agilent Technologies)'
_computing_molecular_graphics 'Ortep-3 (L. J. Farrugia, 2001)'
_computing_publication_material SHELXL-2013
_computing_structure_refinement 'SHELXL-2013 (Sheldrick, 2013)'
_computing_structure_solution 'SHELXS-97 (Sheldrick, 1997)'
_diffrn_ambient_temperature 290(2)
_diffrn_detector_area_resol_mean 15.9149
_diffrn_measured_fraction_theta_full 1.000
_diffrn_measured_fraction_theta_max 0.996
_diffrn_measurement_device_type 'Gemini S Ultra, Agilent Technologies'
_diffrn_measurement_method '\w scans'
_diffrn_radiation_type CuK\a
_diffrn_radiation_wavelength 1.54184
_diffrn_reflns_av_R_equivalents 0.0429
_diffrn_reflns_av_unetI/netI 0.0440
_diffrn_reflns_Laue_measured_fraction_full 1.000
_diffrn_reflns_Laue_measured_fraction_max 0.996
_diffrn_reflns_limit_h_max 9
_diffrn_reflns_limit_h_min -11
_diffrn_reflns_limit_k_max 16
_diffrn_reflns_limit_k_min -16
_diffrn_reflns_limit_l_max 38
_diffrn_reflns_limit_l_min -38
_diffrn_reflns_number 38254
_diffrn_reflns_point_group_measured_fraction_full 0.999
_diffrn_reflns_point_group_measured_fraction_max 0.990
_diffrn_reflns_theta_full 67.684
_diffrn_reflns_theta_max 69.968
_diffrn_reflns_theta_min 3.460
_diffrn_source 'Enhance Ultra (Cu) X-ray Source'
_exptl_absorpt_coefficient_mu 0.554
_exptl_absorpt_correction_T_max 1.00000
_exptl_absorpt_correction_T_min 0.63250
_exptl_absorpt_correction_type multi-scan
_exptl_absorpt_process_details
;
CrysAlisPro, Agilent Technologies,
Version 1.171.37.35 (release 13-08-2014 CrysAlis171 .NET)
(compiled Aug 13 2014,18:06:01)
Empirical absorption correction using spherical harmonics,
 implemented in SCALE3 ABSPACK scaling algorithm.
;
_exptl_crystal_colour colorless
_exptl_crystal_density_diffrn 1.096
_exptl_crystal_description block
_exptl_crystal_F_000 1544
_exptl_crystal_size_max 0.400
_exptl_crystal_size_mid 0.380
_exptl_crystal_size_min 0.310
_refine_diff_density_max 0.224
_refine_diff_density_min -0.195
_refine_diff_density_rms 0.057
_refine_ls_abs_structure_details
;
 Flack x determined using 1897 quotients [(I+)-(I-)]/[(I+)+(I-)]
 (Parsons and Flack (2004), Acta Cryst. A60, s61).
;
_refine_ls_abs_structure_Flack 0.09(11)
_refine_ls_extinction_coef 0.0015(3)
_refine_ls_extinction_expression Fc^*^=kFc[1+0.001xFc^2^\l^3^/sin(2\q)]^-1/4^
_refine_ls_extinction_method SHELXL
_refine_ls_goodness_of_fit_ref 1.040
_refine_ls_hydrogen_treatment constr
_refine_ls_matrix_type full
_refine_ls_number_parameters 476
_refine_ls_number_reflns 7998
_refine_ls_number_restraints 0
_refine_ls_restrained_S_all 1.040
_refine_ls_R_factor_all 0.0804
_refine_ls_R_factor_gt 0.0546
_refine_ls_shift/su_max 0.001
_refine_ls_shift/su_mean 0.000
_refine_ls_structure_factor_coef Fsqd
_refine_ls_weighting_details 'w=1/[\s^2^(Fo^2^)+(0.0943P)^2^+0.2495P] where P=(Fo^2^+2Fc^2^)/3'
_refine_ls_weighting_scheme calc
_refine_ls_wR_factor_gt 0.1469
_refine_ls_wR_factor_ref 0.1857
_reflns_Friedel_coverage 0.771
_reflns_Friedel_fraction_full 0.999
_reflns_Friedel_fraction_max 0.983
_reflns_number_gt 5768
_reflns_number_total 7998
_reflns_threshold_expression 'I > 2\s(I)'
_cod_data_source_file ol6b01944_si_002.cif
_cod_data_source_block shelxl
_cod_database_code 1555666
_shelx_space_group_comment
;
The symmetry employed for this shelxl refinement is uniquely defined
by the following loop, which should always be used as a source of
symmetry information in preference to the above space-group names.
They are only intended as comments.
;
_shelx_estimated_absorpt_t_min 0.809
_shelx_estimated_absorpt_t_max 0.847
_shelxl_version_number 2013-4

loop_
_space_group_symop_operation_xyz
'x, y, z'
'-x+1/2, -y, z+1/2'
'x+1/2, -y+1/2, -z'
'-x, y+1/2, -z+1/2'

loop_
_atom_site_label
_atom_site_type_symbol
_atom_site_fract_x
_atom_site_fract_y
_atom_site_fract_z
_atom_site_U_iso_or_equiv
_atom_site_adp_type
_atom_site_occupancy
_atom_site_site_symmetry_order
_atom_site_calc_flag
_atom_site_refinement_flags_posn
_atom_site_refinement_flags_adp
O4 O 0.7199(3) 0.17920(19) 0.85857(8) 0.0550(6) Uani 1 1 d . .
O1 O 0.2410(4) -0.1081(3) 0.93563(9) 0.0764(9) Uani 1 1 d . .
O5 O 0.9956(3) 0.4449(2) 0.89266(10) 0.0725(8) Uani 1 1 d . .
O3 O 0.0940(4) -0.1412(3) 0.79615(10) 0.0978(14) Uani 1 1 d . .
C1'' C 0.8336(4) 0.2361(3) 0.85489(11) 0.0526(9) Uani 1 1 d . .
C5 C 0.3707(4) -0.0154(3) 0.88390(11) 0.0513(8) Uani 1 1 d . .
H5 H 0.3005 0.0343 0.8885 0.062 Uiso 1 1 calc R U
C6' C 0.1891(4) -0.1314(3) 0.86336(12) 0.0527(9) Uani 1 1 d . .
C8 C 0.6255(4) 0.1982(3) 0.89361(11) 0.0506(8) Uani 1 1 d . .
C7 C 0.4919(4) 0.1459(3) 0.88187(12) 0.0550(9) Uani 1 1 d . .
H7A H 0.4255 0.1552 0.9044 0.066 Uiso 1 1 calc R U
H7B H 0.4539 0.1758 0.8568 0.066 Uiso 1 1 calc R U
C5' C 0.0894(4) -0.1666(3) 0.83258(13) 0.0624(10) Uani 1 1 d . .
C6'' C 0.8415(4) 0.3246(3) 0.87085(12) 0.0523(8) Uani 1 1 d . .
C1 C 0.5961(4) 0.1274(3) 0.97189(11) 0.0567(9) Uani 1 1 d . .
H1 H 0.5186 0.1726 0.9737 0.068 Uiso 1 1 calc R U
C7' C 0.3142(4) -0.0772(3) 0.84754(11) 0.0508(8) Uani 1 1 d . .
H7' H 0.2794 -0.0321 0.8263 0.061 Uiso 1 1 calc R U
C6 C 0.5053(4) 0.0396(3) 0.87374(12) 0.0563(9) Uani 1 1 d . .
H6A H 0.5801 0.0141 0.8908 0.068 Uiso 1 1 calc R U
H6B H 0.5291 0.0294 0.8444 0.068 Uiso 1 1 calc R U
C15 C 0.5961(4) 0.3046(3) 0.89558(14) 0.0584(10) Uani 1 1 d . .
H15A H 0.5483 0.3177 0.9219 0.070 Uiso 1 1 calc R U
H15B H 0.5327 0.3203 0.8729 0.070 Uiso 1 1 calc R U
C1' C 0.1620(5) -0.1430(3) 0.90435(12) 0.0585(10) Uani 1 1 d . .
C8' C 0.4184(4) -0.1431(3) 0.82430(12) 0.0603(10) Uani 1 1 d . .
H8'A H 0.5109 -0.1288 0.8345 0.072 Uiso 1 1 calc R U
H8'B H 0.3981 -0.2091 0.8317 0.072 Uiso 1 1 calc R U
C5'' C 0.9727(4) 0.3769(3) 0.86908(12) 0.0587(10) Uani 1 1 d . .
C2'' C 0.9469(5) 0.1830(3) 0.83178(14) 0.0633(10) Uani 1 1 d . .
C4'' C 1.0780(4) 0.3485(4) 0.83517(13) 0.0642(11) Uani 1 1 d . .
C7'' C 0.7213(4) 0.3729(3) 0.89260(12) 0.0543(9) Uani 1 1 d . .
H7'' H 0.7500 0.3899 0.9212 0.065 Uiso 1 1 calc R U
C4 C 0.3804(5) -0.0694(3) 0.92588(12) 0.0620(10) Uani 1 1 d . .
C8'' C 0.6793(4) 0.4649(3) 0.86958(14) 0.0623(10) Uani 1 1 d . .
H8'C H 0.6513 0.4485 0.8411 0.075 Uiso 1 1 calc R U
H8'D H 0.7596 0.5064 0.8676 0.075 Uiso 1 1 calc R U
C9'' C 0.5613(5) 0.5204(3) 0.89075(16) 0.0697(12) Uani 1 1 d . .
H9'' H 0.4842 0.4758 0.8952 0.084 Uiso 1 1 calc R U
O6 O 1.1852(4) 0.2030(3) 0.8176(2) 0.133(2) Uani 1 1 d . .
C9 C 0.6885(4) 0.1536(3) 0.93331(11) 0.0587(10) Uani 1 1 d . .
H9 H 0.7395 0.0960 0.9249 0.070 Uiso 1 1 calc R U
C2 C 0.5434(5) 0.0257(3) 0.97952(13) 0.0719(13) Uani 1 1 d . .
H2A H 0.6087 -0.0179 0.9663 0.086 Uiso 1 1 calc R U
H2B H 0.5478 0.0140 1.0096 0.086 Uiso 1 1 calc R U
C11 C 0.7162(4) 0.1617(3) 1.00139(12) 0.0600(10) Uani 1 1 d . .
C14 C 0.4768(6) -0.1539(3) 0.92599(14) 0.0777(14) Uani 1 1 d . .
H14A H 0.4806 -0.1808 0.9538 0.117 Uiso 1 1 calc R U
H14B H 0.5678 -0.1335 0.9177 0.117 Uiso 1 1 calc R U
H14C H 0.4435 -0.2014 0.9066 0.117 Uiso 1 1 calc R U
C3 C 0.3986(5) -0.0028(4) 0.96477(12) 0.0697(12) Uani 1 1 d . .
H3A H 0.3482 0.0559 0.9590 0.084 Uiso 1 1 calc R U
H3B H 0.3527 -0.0336 0.9884 0.084 Uiso 1 1 calc R U
C3'' C 1.0791(5) 0.2422(4) 0.82793(17) 0.0759(13) Uani 1 1 d . .
C4' C -0.0189(5) -0.2391(4) 0.84565(15) 0.0811(15) Uani 1 1 d . .
C2' C 0.0357(5) -0.1907(4) 0.92335(14) 0.0755(13) Uani 1 1 d . .
O2 O -0.1832(5) -0.2403(5) 0.90017(16) 0.144(2) Uani 1 1 d . .
15'' C 1.0296(6) 0.3989(4) 0.79453(14) 0.0862(16) Uani 1 1 d . .
HA H 0.9399 0.3751 0.7866 0.129 Uiso 1 1 calc R U
HB H 1.0945 0.3863 0.7723 0.129 Uiso 1 1 calc R U
HC H 1.0241 0.4667 0.7993 0.129 Uiso 1 1 calc R U
C13 C 0.6734(6) 0.2280(4) 1.03683(16) 0.0840(15) Uani 1 1 d . .
H13A H 0.6275 0.2831 1.0253 0.126 Uiso 1 1 calc R U
H13B H 0.7541 0.2480 1.0522 0.126 Uiso 1 1 calc R U
H13C H 0.6114 0.1948 1.0555 0.126 Uiso 1 1 calc R U
10'' C 0.5106(6) 0.5999(4) 0.8618(2) 0.0978(18) Uani 1 1 d . .
HD H 0.5814 0.6479 0.8591 0.147 Uiso 1 1 calc R U
HE H 0.4286 0.6284 0.8734 0.147 Uiso 1 1 calc R U
HF H 0.4899 0.5738 0.8345 0.147 Uiso 1 1 calc R U
13'' C 0.8977(6) 0.1543(5) 0.78772(16) 0.0931(17) Uani 1 1 d . .
HG H 0.8210 0.1108 0.7901 0.140 Uiso 1 1 calc R U
HH H 0.9722 0.1237 0.7729 0.140 Uiso 1 1 calc R U
HI H 0.8691 0.2105 0.7726 0.140 Uiso 1 1 calc R U
C3' C -0.0660(5) -0.2240(4) 0.89015(17) 0.0824(14) Uani 1 1 d . .
14'' C 1.2233(5) 0.3840(5) 0.84708(19) 0.0909(17) Uani 1 1 d . .
HJ H 1.2209 0.4520 0.8516 0.136 Uiso 1 1 calc R U
HK H 1.2868 0.3696 0.8247 0.136 Uiso 1 1 calc R U
HL H 1.2531 0.3526 0.8724 0.136 Uiso 1 1 calc R U
C12 C 0.8059(7) 0.0817(5) 1.0186(2) 0.103(2) Uani 1 1 d . .
H12A H 0.7560 0.0477 1.0401 0.155 Uiso 1 1 calc R U
H12B H 0.8891 0.1083 1.0303 0.155 Uiso 1 1 calc R U
H12C H 0.8294 0.0383 0.9962 0.155 Uiso 1 1 calc R U
12'' C 0.9837(6) 0.0920(4) 0.8568(2) 0.0965(18) Uani 1 1 d . .
HM H 1.0082 0.1092 0.8851 0.145 Uiso 1 1 calc R U
HN H 1.0605 0.0603 0.8436 0.145 Uiso 1 1 calc R U
HO H 0.9052 0.0497 0.8573 0.145 Uiso 1 1 calc R U
C10 C 0.7807(5) 0.2115(5) 0.96326(14) 0.0906(18) Uani 1 1 d . .
H10A H 0.8787 0.1984 0.9599 0.109 Uiso 1 1 calc R U
H10B H 0.7629 0.2799 0.9624 0.109 Uiso 1 1 calc R U
C9' C 0.4183(6) -0.1346(5) 0.77609(15) 0.0919(17) Uani 1 1 d . .
H9' H 0.3219 -0.1351 0.7664 0.110 Uiso 1 1 calc R U
11'' C 0.6023(7) 0.5608(5) 0.93324(18) 0.1005(18) Uani 1 1 d . .
HP H 0.6334 0.5097 0.9512 0.151 Uiso 1 1 calc R U
HQ H 0.5238 0.5917 0.9459 0.151 Uiso 1 1 calc R U
HR H 0.6756 0.6065 0.9296 0.151 Uiso 1 1 calc R U
C13' C -0.0399(8) -0.1174(6) 0.9518(2) 0.127(3) Uani 1 1 d . .
H13D H 0.0240 -0.0917 0.9720 0.191 Uiso 1 1 calc R U
H13E H -0.1147 -0.1487 0.9663 0.191 Uiso 1 1 calc R U
H13F H -0.0762 -0.0664 0.9347 0.191 Uiso 1 1 calc R U
C12' C 0.0797(9) -0.2774(5) 0.9498(2) 0.129(3) Uani 1 1 d . .
H12D H 0.1242 -0.3237 0.9319 0.193 Uiso 1 1 calc R U
H12E H -0.0006 -0.3057 0.9626 0.193 Uiso 1 1 calc R U
H12F H 0.1430 -0.2571 0.9713 0.193 Uiso 1 1 calc R U
C14' C 0.0556(10) -0.3377(4) 0.8434(2) 0.139(3) Uani 1 1 d . .
H14D H 0.0933 -0.3467 0.8157 0.208 Uiso 1 1 calc R U
H14E H -0.0096 -0.3879 0.8494 0.208 Uiso 1 1 calc R U
H14F H 0.1291 -0.3394 0.8638 0.208 Uiso 1 1 calc R U
C10' C 0.4919(8) -0.2203(7) 0.7571(2) 0.143(3) Uani 1 1 d . .
H10C H 0.5853 -0.2229 0.7675 0.214 Uiso 1 1 calc R U
H10D H 0.4932 -0.2144 0.7270 0.214 Uiso 1 1 calc R U
H10E H 0.4439 -0.2780 0.7649 0.214 Uiso 1 1 calc R U
C15' C -0.1394(7) -0.2389(9) 0.8154(2) 0.163(4) Uani 1 1 d . .
H15C H -0.1896 -0.1798 0.8181 0.245 Uiso 1 1 calc R U
H15D H -0.1998 -0.2916 0.8217 0.245 Uiso 1 1 calc R U
H15E H -0.1055 -0.2451 0.7871 0.245 Uiso 1 1 calc R U
C11' C 0.4850(11) -0.0411(7) 0.7618(2) 0.160(4) Uani 1 1 d . .
H11A H 0.4369 0.0120 0.7743 0.240 Uiso 1 1 calc R U
H11B H 0.4796 -0.0363 0.7317 0.240 Uiso 1 1 calc R U
H11C H 0.5803 -0.0400 0.7704 0.240 Uiso 1 1 calc R U

loop_
_atom_site_aniso_label
_atom_site_aniso_U_11
_atom_site_aniso_U_22
_atom_site_aniso_U_33
_atom_site_aniso_U_23
_atom_site_aniso_U_13
_atom_site_aniso_U_12
O4 0.0529(15) 0.0567(15) 0.0553(13) -0.0033(12) 0.0073(11) -0.0046(13)
O1 0.086(2) 0.091(2) 0.0520(14) 0.0032(15) 0.0018(14) -0.0347(19)
O5 0.0578(17) 0.0760(19) 0.0836(19) -0.0105(16) 0.0006(15) -0.0139(16)
O3 0.090(2) 0.143(4) 0.0606(17) 0.022(2) -0.0168(17) -0.054(3)
C1'' 0.0437(19) 0.062(2) 0.0522(17) 0.0026(17) 0.0024(15) 0.0007(18)
C5 0.0488(19) 0.054(2) 0.0506(17) 0.0027(16) 0.0017(15) -0.0063(17)
C6' 0.053(2) 0.051(2) 0.0545(18) -0.0013(16) 0.0003(16) -0.0054(18)
C8 0.0396(18) 0.062(2) 0.0500(17) -0.0013(16) 0.0018(15) -0.0020(17)
C7 0.0457(19) 0.059(2) 0.0602(19) 0.0019(18) -0.0051(17) -0.0069(18)
C5' 0.052(2) 0.072(3) 0.063(2) 0.003(2) -0.0007(18) -0.012(2)
C6'' 0.0420(18) 0.056(2) 0.0592(19) -0.0013(17) 0.0034(15) 0.0001(17)
C1 0.052(2) 0.068(2) 0.0496(17) -0.0018(17) -0.0012(16) -0.009(2)
C7' 0.049(2) 0.054(2) 0.0500(17) 0.0046(15) -0.0008(15) -0.0081(18)
C6 0.051(2) 0.060(2) 0.0577(19) -0.0002(17) 0.0011(17) -0.0071(19)
C15 0.0430(19) 0.054(2) 0.078(2) -0.0067(19) 0.0049(18) -0.0018(18)
C1' 0.062(2) 0.059(2) 0.0547(18) -0.0012(17) 0.0037(18) -0.012(2)
C8' 0.057(2) 0.068(3) 0.0559(19) -0.0065(19) 0.0057(17) -0.003(2)
C5'' 0.047(2) 0.067(2) 0.063(2) 0.0067(19) -0.0023(17) -0.0037(19)
C2'' 0.058(2) 0.061(2) 0.071(2) 0.001(2) 0.015(2) 0.007(2)
C4'' 0.047(2) 0.077(3) 0.068(2) 0.003(2) 0.0073(18) -0.006(2)
C7'' 0.047(2) 0.054(2) 0.062(2) -0.0046(17) 0.0014(17) -0.0034(17)
C4 0.069(3) 0.066(3) 0.0517(19) 0.0035(18) -0.0032(19) -0.020(2)
C8'' 0.055(2) 0.057(2) 0.075(2) -0.0004(19) 0.008(2) 0.003(2)
C9'' 0.057(2) 0.057(2) 0.095(3) -0.006(2) 0.011(2) -0.002(2)
O6 0.069(2) 0.106(3) 0.224(6) -0.017(4) 0.055(3) 0.005(2)
C9 0.0420(19) 0.083(3) 0.0515(18) 0.0029(19) -0.0023(16) -0.001(2)
C2 0.083(3) 0.081(3) 0.0526(19) 0.006(2) -0.008(2) -0.021(3)
C11 0.052(2) 0.073(3) 0.0545(19) -0.0022(19) -0.0081(16) -0.006(2)
C14 0.106(4) 0.064(3) 0.063(2) 0.008(2) -0.015(2) 0.000(3)
C3 0.077(3) 0.079(3) 0.0525(19) -0.001(2) 0.0020(19) -0.019(3)
C3'' 0.051(2) 0.085(3) 0.092(3) -0.001(3) 0.013(2) 0.005(2)
C4' 0.073(3) 0.097(4) 0.073(3) 0.000(3) 0.006(2) -0.040(3)
C2' 0.079(3) 0.084(3) 0.063(2) 0.000(2) 0.018(2) -0.023(3)
O2 0.083(3) 0.233(6) 0.116(3) -0.027(4) 0.027(2) -0.066(4)
15'' 0.104(4) 0.092(4) 0.062(2) 0.005(2) 0.004(3) -0.009(3)
C13 0.079(3) 0.098(4) 0.075(3) -0.020(3) -0.006(2) -0.010(3)
10'' 0.087(4) 0.072(3) 0.134(5) 0.000(3) 0.000(4) 0.015(3)
13'' 0.092(4) 0.114(4) 0.074(3) -0.028(3) 0.020(3) -0.008(4)
C3' 0.064(3) 0.099(4) 0.084(3) 0.002(3) 0.011(2) -0.027(3)
14'' 0.049(2) 0.126(5) 0.097(3) -0.005(3) 0.011(2) -0.019(3)
C12 0.107(4) 0.102(4) 0.101(4) -0.016(3) -0.049(4) 0.017(4)
12'' 0.081(4) 0.079(3) 0.129(5) 0.024(3) 0.023(3) 0.027(3)
C10 0.059(3) 0.148(5) 0.064(2) 0.009(3) -0.012(2) -0.039(3)
C9' 0.083(3) 0.133(5) 0.060(2) -0.016(3) 0.010(2) -0.002(4)
11'' 0.112(5) 0.091(4) 0.098(4) -0.027(3) 0.017(4) 0.007(4)
C13' 0.109(5) 0.163(7) 0.110(5) -0.050(5) 0.049(4) -0.028(5)
C12' 0.140(6) 0.138(6) 0.108(5) 0.060(4) -0.015(4) -0.051(5)
C14' 0.222(9) 0.067(3) 0.128(5) -0.020(4) 0.058(6) -0.034(5)
C10' 0.125(6) 0.209(9) 0.094(4) -0.065(5) 0.024(4) 0.013(6)
C15' 0.090(5) 0.299(12) 0.101(4) 0.019(6) -0.017(4) -0.104(7)
C11' 0.227(11) 0.172(8) 0.080(4) 0.027(5) 0.049(5) -0.038(8)

loop_
_atom_type_symbol
_atom_type_description
_atom_type_scat_dispersion_real
_atom_type_scat_dispersion_imag
_atom_type_scat_source
C C 0.0181 0.0091 'International Tables Vol C Tables 4.2.6.8 and 6.1.1.4'
H H 0.0000 0.0000 'International Tables Vol C Tables 4.2.6.8 and 6.1.1.4'
O O 0.0492 0.0322 'International Tables Vol C Tables 4.2.6.8 and 6.1.1.4'

loop_
_geom_angle_atom_site_label_1
_geom_angle_atom_site_label_2
_geom_angle_atom_site_label_3
_geom_angle
C1'' O4 C8 117.5(3)
C1' O1 C4 119.5(3)
C6'' C1'' O4 123.6(3)
C6'' C1'' C2'' 126.6(4)
O4 C1'' C2'' 109.8(3)
C4 C5 C7' 113.4(3)
C4 C5 C6 112.0(3)
C7' C5 C6 114.8(3)
C4 C5 H5 105.1
C7' C5 H5 105.1
C6 C5 H5 105.1
C1' C6' C5' 118.9(4)
C1' C6' C7' 122.7(4)
C5' C6' C7' 118.3(3)
O4 C8 C15 109.1(3)
O4 C8 C7 104.7(3)
C15 C8 C7 108.7(3)
O4 C8 C9 107.7(3)
C15 C8 C9 116.1(3)
C7 C8 C9 109.9(3)
C6 C7 C8 116.0(3)
C6 C7 H7A 108.3
C8 C7 H7A 108.3
C6 C7 H7B 108.3
C8 C7 H7B 108.3
H7A C7 H7B 107.4
O3 C5' C6' 121.2(4)
O3 C5' C4' 118.9(4)
C6' C5' C4' 119.9(4)
C1'' C6'' C5'' 119.7(4)
C1'' C6'' C7'' 122.9(3)
C5'' C6'' C7'' 117.4(3)
C2 C1 C9 122.2(4)
C2 C1 C11 115.8(4)
C9 C1 C11 88.6(3)
C2 C1 H1 109.5
C9 C1 H1 109.5
C11 C1 H1 109.5
C6' C7' C5 108.3(3)
C6' C7' C8' 112.3(3)
C5 C7' C8' 117.3(3)
C6' C7' H7' 106.1
C5 C7' H7' 106.1
C8' C7' H7' 106.1
C7 C6 C5 112.3(3)
C7 C6 H6A 109.1
C5 C6 H6A 109.1
C7 C6 H6B 109.1
C5 C6 H6B 109.1
H6A C6 H6B 107.9
C8 C15 C7'' 117.2(3)
C8 C15 H15A 108.0
C7'' C15 H15A 108.0
C8 C15 H15B 108.0
C7'' C15 H15B 108.0
H15A C15 H15B 107.2
C6' C1' O1 124.4(4)
C6' C1' C2' 126.7(4)
O1 C1' C2' 108.8(3)
C9' C8' C7' 115.3(4)
C9' C8' H8'A 108.4
C7' C8' H8'A 108.4
C9' C8' H8'B 108.4
C7' C8' H8'B 108.4
H8'A C8' H8'B 107.5
O5 C5'' C6'' 121.2(4)
O5 C5'' C4'' 120.6(4)
C6'' C5'' C4'' 118.2(4)
C1'' C2'' C3'' 112.2(4)
C1'' C2'' 13'' 110.4(4)
C3'' C2'' 13'' 109.2(4)
C1'' C2'' 12'' 108.7(4)
C3'' C2'' 12'' 107.2(4)
13'' C2'' 12'' 109.1(5)
C3'' C4'' C5'' 111.6(4)
C3'' C4'' 14'' 110.5(4)
C5'' C4'' 14'' 110.5(4)
C3'' C4'' 15'' 108.9(4)
C5'' C4'' 15'' 105.6(4)
14'' C4'' 15'' 109.6(4)
C6'' C7'' C8'' 111.1(3)
C6'' C7'' C15 110.8(3)
C8'' C7'' C15 109.9(3)
C6'' C7'' H7'' 108.3
C8'' C7'' H7'' 108.3
C15 C7'' H7'' 108.3
O1 C4 C14 106.0(4)
O1 C4 C5 107.8(3)
C14 C4 C5 115.2(4)
O1 C4 C3 98.9(3)
C14 C4 C3 113.4(4)
C5 C4 C3 113.8(4)
C7'' C8'' C9'' 114.3(4)
C7'' C8'' H8'C 108.7
C9'' C8'' H8'C 108.7
C7'' C8'' H8'D 108.7
C9'' C8'' H8'D 108.7
H8'C C8'' H8'D 107.6
11'' C9'' 10'' 110.5(4)
11'' C9'' C8'' 112.6(4)
10'' C9'' C8'' 110.0(4)
11'' C9'' H9'' 107.9
10'' C9'' H9'' 107.9
C8'' C9'' H9'' 107.9
C8 C9 C10 121.8(4)
C8 C9 C1 121.0(3)
C10 C9 C1 88.2(3)
C8 C9 H9 108.0
C10 C9 H9 108.0
C1 C9 H9 108.0
C3 C2 C1 119.9(4)
C3 C2 H2A 107.4
C1 C2 H2A 107.4
C3 C2 H2B 107.4
C1 C2 H2B 107.4
H2A C2 H2B 106.9
C13 C11 C12 109.8(4)
C13 C11 C10 114.9(5)
C12 C11 C10 112.9(5)
C13 C11 C1 115.4(4)
C12 C11 C1 114.4(4)
C10 C11 C1 88.1(3)
C4 C14 H14A 109.5
C4 C14 H14B 109.5
H14A C14 H14B 109.5
C4 C14 H14C 109.5
H14A C14 H14C 109.5
H14B C14 H14C 109.5
C2 C3 C4 120.2(4)
C2 C3 H3A 107.3
C4 C3 H3A 107.3
C2 C3 H3B 107.3
C4 C3 H3B 107.3
H3A C3 H3B 106.9
O6 C3'' C4'' 119.8(5)
O6 C3'' C2'' 119.1(5)
C4'' C3'' C2'' 121.1(4)
C3' C4' C15' 111.5(5)
C3' C4' C5' 111.9(4)
C15' C4' C5' 110.9(5)
C3' C4' C14' 108.0(5)
C15' C4' C14' 109.3(7)
C5' C4' C14' 105.0(5)
C3' C2' C1' 112.3(4)
C3' C2' C12' 108.6(5)
C1' C2' C12' 110.0(5)
C3' C2' C13' 107.6(5)
C1' C2' C13' 108.8(4)
C12' C2' C13' 109.5(5)
C4'' 15'' HA 109.5
C4'' 15'' HB 109.5
HA 15'' HB 109.5
C4'' 15'' HC 109.5
HA 15'' HC 109.5
HB 15'' HC 109.5
C11 C13 H13A 109.5
C11 C13 H13B 109.5
H13A C13 H13B 109.5
C11 C13 H13C 109.5
H13A C13 H13C 109.5
H13B C13 H13C 109.5
C9'' 10'' HD 109.5
C9'' 10'' HE 109.5
HD 10'' HE 109.5
C9'' 10'' HF 109.5
HD 10'' HF 109.5
HE 10'' HF 109.5
C2'' 13'' HG 109.5
C2'' 13'' HH 109.5
HG 13'' HH 109.5
C2'' 13'' HI 109.5
HG 13'' HI 109.5
HH 13'' HI 109.5
O2 C3' C4' 120.7(5)
O2 C3' C2' 119.1(5)
C4' C3' C2' 120.2(4)
C4'' 14'' HJ 109.5
C4'' 14'' HK 109.5
HJ 14'' HK 109.5
C4'' 14'' HL 109.5
HJ 14'' HL 109.5
HK 14'' HL 109.5
C11 C12 H12A 109.5
C11 C12 H12B 109.5
H12A C12 H12B 109.5
C11 C12 H12C 109.5
H12A C12 H12C 109.5
H12B C12 H12C 109.5
C2'' 12'' HM 109.5
C2'' 12'' HN 109.5
HM 12'' HN 109.5
C2'' 12'' HO 109.5
HM 12'' HO 109.5
HN 12'' HO 109.5
C11 C10 C9 90.9(3)
C11 C10 H10A 113.5
C9 C10 H10A 113.5
C11 C10 H10B 113.5
C9 C10 H10B 113.5
H10A C10 H10B 110.8
C10' C9' C11' 111.1(6)
C10' C9' C8' 109.5(5)
C11' C9' C8' 111.3(5)
C10' C9' H9' 108.3
C11' C9' H9' 108.3
C8' C9' H9' 108.3
C9'' 11'' HP 109.5
C9'' 11'' HQ 109.5
HP 11'' HQ 109.5
C9'' 11'' HR 109.5
HP 11'' HR 109.5
HQ 11'' HR 109.5
C2' C13' H13D 109.5
C2' C13' H13E 109.5
H13D C13' H13E 109.5
C2' C13' H13F 109.5
H13D C13' H13F 109.5
H13E C13' H13F 109.5
C2' C12' H12D 109.5
C2' C12' H12E 109.5
H12D C12' H12E 109.5
C2' C12' H12F 109.5
H12D C12' H12F 109.5
H12E C12' H12F 109.5
C4' C14' H14D 109.5
C4' C14' H14E 109.5
H14D C14' H14E 109.5
C4' C14' H14F 109.5
H14D C14' H14F 109.5
H14E C14' H14F 109.5
C9' C10' H10C 109.5
C9' C10' H10D 109.5
H10C C10' H10D 109.5
C9' C10' H10E 109.5
H10C C10' H10E 109.5
H10D C10' H10E 109.5
C4' C15' H15C 109.5
C4' C15' H15D 109.5
H15C C15' H15D 109.5
C4' C15' H15E 109.5
H15C C15' H15E 109.5
H15D C15' H15E 109.5
C9' C11' H11A 109.5
C9' C11' H11B 109.5
H11A C11' H11B 109.5
C9' C11' H11C 109.5
H11A C11' H11C 109.5
H11B C11' H11C 109.5

loop_
_geom_bond_atom_site_label_1
_geom_bond_atom_site_label_2
_geom_bond_distance
O4 C1'' 1.360(5)
O4 C8 1.462(4)
O1 C1' 1.343(5)
O1 C4 1.482(5)
O5 C5'' 1.229(5)
O3 C5' 1.210(5)
C1'' C6'' 1.336(6)
C1'' C2'' 1.510(5)
C5 C4 1.533(5)
C5 C7' 1.541(5)
C5 C6 1.542(5)
C5 H5 0.9800
C6' C1' 1.337(5)
C6' C5' 1.456(5)
C6' C7' 1.511(5)
C8 C15 1.513(6)
C8 C7 1.528(5)
C8 C9 1.531(5)
C7 C6 1.512(6)
C7 H7A 0.9700
C7 H7B 0.9700
C5' C4' 1.513(6)
C6'' C5'' 1.463(6)
C6'' C7'' 1.509(5)
C1 C2 1.527(6)
C1 C9 1.558(5)
C1 C11 1.565(5)
C1 H1 0.9800
C7' C8' 1.550(6)
C7' H7' 0.9800
C6 H6A 0.9700
C6 H6B 0.9700
C15 C7'' 1.542(5)
C15 H15A 0.9700
C15 H15B 0.9700
C1' C2' 1.514(6)
C8' C9' 1.535(6)
C8' H8'A 0.9700
C8' H8'B 0.9700
C5'' C4'' 1.532(6)
C2'' C3'' 1.525(7)
C2'' 13'' 1.530(7)
C2'' 12'' 1.540(7)
C4'' C3'' 1.501(7)
C4'' 14'' 1.535(6)
C4'' 15'' 1.541(6)
C7'' C8'' 1.531(6)
C7'' H7'' 0.9800
C4 C14 1.502(7)
C4 C3 1.554(6)
C8'' C9'' 1.532(6)
C8'' H8'C 0.9700
C8'' H8'D 0.9700
C9'' 11'' 1.515(7)
C9'' 10'' 1.522(7)
C9'' H9'' 0.9800
O6 C3'' 1.206(6)
C9 C10 1.533(6)
C9 H9 0.9800
C2 C3 1.527(7)
C2 H2A 0.9700
C2 H2B 0.9700
C11 C13 1.514(6)
C11 C12 1.514(7)
C11 C10 1.528(6)
C14 H14A 0.9600
C14 H14B 0.9600
C14 H14C 0.9600
C3 H3A 0.9700
C3 H3B 0.9700
C4' C3' 1.499(7)
C4' C15' 1.509(8)
C4' C14' 1.554(10)
C2' C3' 1.513(7)
C2' C12' 1.531(8)
C2' C13' 1.547(8)
O2 C3' 1.197(6)
15'' HA 0.9600
15'' HB 0.9600
15'' HC 0.9600
C13 H13A 0.9600
C13 H13B 0.9600
C13 H13C 0.9600
10'' HD 0.9600
10'' HE 0.9600
10'' HF 0.9600
13'' HG 0.9600
13'' HH 0.9600
13'' HI 0.9600
14'' HJ 0.9600
14'' HK 0.9600
14'' HL 0.9600
C12 H12A 0.9600
C12 H12B 0.9600
C12 H12C 0.9600
12'' HM 0.9600
12'' HN 0.9600
12'' HO 0.9600
C10 H10A 0.9700
C10 H10B 0.9700
C9' C10' 1.516(9)
C9' C11' 1.524(10)
C9' H9' 0.9800
11'' HP 0.9600
11'' HQ 0.9600
11'' HR 0.9600
C13' H13D 0.9600
C13' H13E 0.9600
C13' H13F 0.9600
C12' H12D 0.9600
C12' H12E 0.9600
C12' H12F 0.9600
C14' H14D 0.9600
C14' H14E 0.9600
C14' H14F 0.9600
C10' H10C 0.9600
C10' H10D 0.9600
C10' H10E 0.9600
C15' H15C 0.9600
C15' H15D 0.9600
C15' H15E 0.9600
C11' H11A 0.9600
C11' H11B 0.9600
C11' H11C 0.9600

loop_
_geom_torsion_atom_site_label_1
_geom_torsion_atom_site_label_2
_geom_torsion_atom_site_label_3
_geom_torsion_atom_site_label_4
_geom_torsion
C8 O4 C1'' C6'' -23.8(5)
C8 O4 C1'' C2'' 154.5(3)
C1'' O4 C8 C15 47.2(4)
C1'' O4 C8 C7 163.4(3)
C1'' O4 C8 C9 -79.6(4)
O4 C8 C7 C6 57.1(4)
C15 C8 C7 C6 173.5(3)
C9 C8 C7 C6 -58.4(4)
C1' C6' C5' O3 164.6(5)
C7' C6' C5' O3 -11.2(7)
C1' C6' C5' C4' -17.7(7)
C7' C6' C5' C4' 166.5(4)
O4 C1'' C6'' C5'' 173.8(3)
C2'' C1'' C6'' C5'' -4.1(6)
O4 C1'' C6'' C7'' -3.7(6)
C2'' C1'' C6'' C7'' 178.4(4)
C1' C6' C7' C5 -17.4(5)
C5' C6' C7' C5 158.2(4)
C1' C6' C7' C8' 113.8(5)
C5' C6' C7' C8' -70.6(5)
C4 C5 C7' C6' 45.4(4)
C6 C5 C7' C6' 176.0(3)
C4 C5 C7' C8' -83.0(4)
C6 C5 C7' C8' 47.7(5)
C8 C7 C6 C5 151.5(3)
C4 C5 C6 C7 -103.2(4)
C7' C5 C6 C7 125.5(4)
O4 C8 C15 C7'' -47.1(4)
C7 C8 C15 C7'' -160.7(3)
C9 C8 C15 C7'' 74.8(4)
C5' C6' C1' O1 -175.3(4)
C7' C6' C1' O1 0.2(7)
C5' C6' C1' C2' 0.5(7)
C7' C6' C1' C2' 176.0(4)
C4 O1 C1' C6' -11.8(7)
C4 O1 C1' C2' 171.8(4)
C6' C7' C8' C9' 104.4(4)
C5 C7' C8' C9' -129.2(4)
C1'' C6'' C5'' O5 -160.0(4)
C7'' C6'' C5'' O5 17.6(6)
C1'' C6'' C5'' C4'' 23.7(6)
C7'' C6'' C5'' C4'' -158.7(4)
C6'' C1'' C2'' C3'' 0.0(6)
O4 C1'' C2'' C3'' -178.1(3)
C6'' C1'' C2'' 13'' -122.0(5)
O4 C1'' C2'' 13'' 59.9(5)
C6'' C1'' C2'' 12'' 118.4(5)
O4 C1'' C2'' 12'' -59.7(5)
O5 C5'' C4'' C3'' 146.6(4)
C6'' C5'' C4'' C3'' -37.0(5)
O5 C5'' C4'' 14'' 23.3(6)
C6'' C5'' C4'' 14'' -160.3(4)
O5 C5'' C4'' 15'' -95.2(5)
C6'' C5'' C4'' 15'' 81.2(5)
C1'' C6'' C7'' C8'' -119.2(4)
C5'' C6'' C7'' C8'' 63.3(5)
C1'' C6'' C7'' C15 3.2(5)
C5'' C6'' C7'' C15 -174.4(3)
C8 C15 C7'' C6'' 23.3(5)
C8 C15 C7'' C8'' 146.4(4)
C1' O1 C4 C14 -85.4(5)
C1' O1 C4 C5 38.4(5)
C1' O1 C4 C3 157.0(4)
C7' C5 C4 O1 -55.8(4)
C6 C5 C4 O1 172.2(3)
C7' C5 C4 C14 62.2(5)
C6 C5 C4 C14 -69.8(5)
C7' C5 C4 C3 -164.4(4)
C6 C5 C4 C3 63.6(5)
C6'' C7'' C8'' C9'' -177.7(3)
C15 C7'' C8'' C9'' 59.4(5)
C7'' C8'' C9'' 11'' 66.2(5)
C7'' C8'' C9'' 10'' -170.1(4)
O4 C8 C9 C10 93.2(4)
C15 C8 C9 C10 -29.4(5)
C7 C8 C9 C10 -153.2(4)
O4 C8 C9 C1 -157.6(4)
C15 C8 C9 C1 79.8(5)
C7 C8 C9 C1 -44.1(5)
C2 C1 C9 C8 98.1(5)
C11 C1 C9 C8 -142.0(4)
C2 C1 C9 C10 -135.4(5)
C11 C1 C9 C10 -15.4(4)
C9 C1 C2 C3 -96.1(5)
C11 C1 C2 C3 158.1(4)
C2 C1 C11 C13 -102.2(5)
C9 C1 C11 C13 132.3(4)
C2 C1 C11 C12 26.7(6)
C9 C1 C11 C12 -98.8(5)
C2 C1 C11 C10 141.0(4)
C9 C1 C11 C10 15.5(4)
C1 C2 C3 C4 106.8(5)
O1 C4 C3 C2 156.6(4)
C14 C4 C3 C2 44.8(6)
C5 C4 C3 C2 -89.4(5)
C5'' C4'' C3'' O6 -148.5(6)
14'' C4'' C3'' O6 -25.2(7)
15'' C4'' C3'' O6 95.3(7)
C5'' C4'' C3'' C2'' 33.8(6)
14'' C4'' C3'' C2'' 157.1(4)
15'' C4'' C3'' C2'' -82.4(5)
C1'' C2'' C3'' O6 165.9(5)
13'' C2'' C3'' O6 -71.4(7)
12'' C2'' C3'' O6 46.6(7)
C1'' C2'' C3'' C4'' -16.4(6)
13'' C2'' C3'' C4'' 106.3(5)
12'' C2'' C3'' C4'' -135.7(5)
O3 C5' C4' C3' -148.1(5)
C6' C5' C4' C3' 34.2(7)
O3 C5' C4' C15' -22.9(8)
C6' C5' C4' C15' 159.4(6)
O3 C5' C4' C14' 95.0(6)
C6' C5' C4' C14' -82.7(6)
C6' C1' C2' C3' -1.7(7)
O1 C1' C2' C3' 174.6(4)
C6' C1' C2' C12' 119.3(6)
O1 C1' C2' C12' -64.3(6)
C6' C1' C2' C13' -120.7(6)
O1 C1' C2' C13' 55.6(6)
C15' C4' C3' O2 21.3(10)
C5' C4' C3' O2 146.2(7)
C14' C4' C3' O2 -98.7(8)
C15' C4' C3' C2' -160.6(6)
C5' C4' C3' C2' -35.8(8)
C14' C4' C3' C2' 79.3(7)
C1' C2' C3' O2 -161.3(6)
C12' C2' C3' O2 76.8(8)
C13' C2' C3' O2 -41.6(8)
C1' C2' C3' C4' 20.6(7)
C12' C2' C3' C4' -101.3(6)
C13' C2' C3' C4' 140.3(6)
C13 C11 C10 C9 -133.0(4)
C12 C11 C10 C9 100.0(4)
C1 C11 C10 C9 -15.8(4)
C8 C9 C10 C11 141.7(4)
C1 C9 C10 C11 15.8(4)
C7' C8' C9' C10' -163.9(5)
C7' C8' C9' C11' 72.9(7)
